data_7131189
loop_
_publ_author_name
'Li, Tong'
'Zhang, Li'
'He, Yuhao'
'Chen, Yizhen'
'Wang, Dongmin'
'Liu, Jingjing'
'Tan, Gengwen'

_publ_section_title
;
 A germanimidoyl chloride: synthesis, characterization and reactivity.
;
_journal_issue 11
_journal_name_full 'Chemical communications (Cambridge, England)'
_journal_page_first 1533
_journal_page_last 1536
_journal_paper_doi 10.1039/d2cc05970c
_journal_volume 59
_journal_year 2023
_chemical_formula_sum 'C117 H124 B F24 Ge N4'
_chemical_formula_weight 2125.59
_space_group_crystal_system triclinic
_space_group_IT_number 2
_space_group_name_Hall '-P 1'
_space_group_name_H-M_alt 'P -1'
_atom_sites_solution_hydrogens geom
_audit_creation_method SHELXL-2014/7
_audit_update_record
;
2022-11-04 deposited with the CCDC.	2023-01-17 downloaded from the CCDC.
;
_cell_angle_alpha 93.952(2)
_cell_angle_beta 96.523(2)
_cell_angle_gamma 96.935(2)
_cell_formula_units_Z 2
_cell_length_a 10.8141(5)
_cell_length_b 19.1127(10)
_cell_length_c 27.1321(15)
_cell_measurement_reflns_used 9933
_cell_measurement_temperature 138(2)
_cell_measurement_theta_max 53.90
_cell_measurement_theta_min 2.39
_cell_volume 5511.3(5)
_computing_structure_refinement 'SHELXL-2014/7 (Sheldrick, 2014)'
_diffrn_ambient_temperature 138(2)
_diffrn_measured_fraction_theta_full 0.996
_diffrn_measured_fraction_theta_max 0.994
_diffrn_measurement_device_type 'Bruker D8 Venture'
_diffrn_measurement_method '\f and \w scans'
_diffrn_radiation_type GaK\a
_diffrn_radiation_wavelength 1.34139
_diffrn_reflns_av_R_equivalents 0.0457
_diffrn_reflns_av_unetI/netI 0.0352
_diffrn_reflns_Laue_measured_fraction_full 0.996
_diffrn_reflns_Laue_measured_fraction_max 0.994
_diffrn_reflns_limit_h_max 12
_diffrn_reflns_limit_h_min -13
_diffrn_reflns_limit_k_max 23
_diffrn_reflns_limit_k_min -23
_diffrn_reflns_limit_l_max 32
_diffrn_reflns_limit_l_min -32
_diffrn_reflns_number 98139
_diffrn_reflns_point_group_measured_fraction_full 0.996
_diffrn_reflns_point_group_measured_fraction_max 0.994
_diffrn_reflns_theta_full 53.594
_diffrn_reflns_theta_max 53.989
_diffrn_reflns_theta_min 2.033
_exptl_absorpt_coefficient_mu 0.736
_exptl_absorpt_correction_T_max 0.7506
_exptl_absorpt_correction_T_min 0.5379
_exptl_absorpt_correction_type multi-scan
_exptl_crystal_colour orange
_exptl_crystal_density_diffrn 1.281
_exptl_crystal_description block
_exptl_crystal_F_000 2214
_exptl_crystal_size_max 0.200
_exptl_crystal_size_mid 0.180
_exptl_crystal_size_min 0.160
_refine_diff_density_max 0.994
_refine_diff_density_min -0.720
_refine_diff_density_rms 0.063
_refine_ls_extinction_coef 0.0042(2)
_refine_ls_extinction_expression Fc^*^=kFc[1+0.001xFc^2^\l^3^/sin(2\q)]^-1/4^
_refine_ls_extinction_method 'SHELXL-2014/7 (Sheldrick 2014'
_refine_ls_goodness_of_fit_ref 1.026
_refine_ls_hydrogen_treatment constr
_refine_ls_matrix_type full
_refine_ls_number_parameters 1482
_refine_ls_number_reflns 20104
_refine_ls_number_restraints 409
_refine_ls_restrained_S_all 1.117
_refine_ls_R_factor_all 0.0601
_refine_ls_R_factor_gt 0.0540
_refine_ls_shift/su_max 0.006
_refine_ls_shift/su_mean 0.000
_refine_ls_structure_factor_coef Fsqd
_refine_ls_weighting_details 'w=1/[\s^2^(Fo^2^)+(0.0801P)^2^+5.5389P] where P=(Fo^2^+2Fc^2^)/3'
_refine_ls_weighting_scheme calc
_refine_ls_wR_factor_gt 0.1466
_refine_ls_wR_factor_ref 0.1512
_reflns_Friedel_coverage 0.000
_reflns_number_gt 17918
_reflns_number_total 20104
_reflns_threshold_expression 'I > 2\s(I)'
_cod_data_source_file d2cc05970c2.cif
_cod_data_source_block 4
_cod_depositor_comments 'Adding full bibliography for 7131185--7131189.cif.'
_cod_database_code 7131189
_shelx_shelxl_version_number 2014/7
_shelx_space_group_comment
;
The symmetry employed for this shelxl refinement is uniquely defined
by the following loop, which should always be used as a source of
symmetry information in preference to the above space-group names.
They are only intended as comments.
;
_shelx_estimated_absorpt_t_min 0.867
_shelx_estimated_absorpt_t_max 0.891

loop_
_space_group_symop_operation_xyz
'x, y, z'
'-x, -y, -z'

loop_
_atom_site_label
_atom_site_type_symbol
_atom_site_fract_x
_atom_site_fract_y
_atom_site_fract_z
_atom_site_U_iso_or_equiv
_atom_site_adp_type
_atom_site_occupancy
_atom_site_site_symmetry_order
_atom_site_calc_flag
_atom_site_refinement_flags_posn
_atom_site_refinement_flags_adp
_atom_site_refinement_flags_occupancy
_atom_site_disorder_assembly
_atom_site_disorder_group
Ge1 Ge 0.69338(2) 0.70954(2) 0.73255(2) 0.02226(10) Uani 1 1 d . . . . .
N1 N 0.77039(17) 0.63242(9) 0.74311(7) 0.0248(4) Uani 1 1 d . . . . .
N2 N 0.80379(18) 0.60267(10) 0.69953(7) 0.0294(4) Uani 1 1 d . . . . .
N3 N 0.78469(19) 0.63679(10) 0.66159(7) 0.0294(4) Uani 1 1 d . . . . .
N4 N 0.73223(17) 0.69813(10) 0.66961(7) 0.0249(4) Uani 1 1 d . . . . .
B1 B 0.8138(2) 0.24944(13) 0.72947(9) 0.0259(5) Uani 1 1 d . . . . .
C1 C 0.68641(19) 0.79723(11) 0.77051(7) 0.0202(4) Uani 1 1 d . . . . .
C2 C 0.78217(19) 0.85371(11) 0.78441(7) 0.0200(4) Uani 1 1 d . . . . .
C3 C 0.7501(2) 0.91812(11) 0.80300(8) 0.0233(4) Uani 1 1 d . . . . .
C4 C 0.6259(2) 0.92797(12) 0.80720(8) 0.0257(5) Uani 1 1 d . . . . .
H4 H 0.6057 0.9730 0.8181 0.031 Uiso 1 1 calc R U . . .
C5 C 0.5322(2) 0.87092(11) 0.79512(8) 0.0233(4) Uani 1 1 d . . . . .
C6 C 0.56492(19) 0.80608(11) 0.77867(8) 0.0215(4) Uani 1 1 d . . . . .
C7 C 0.9740(2) 0.93415(11) 0.80294(9) 0.0254(5) Uani 1 1 d . . . . .
H7A H 1.0154 0.9569 0.7763 0.030 Uiso 1 1 calc R U . . .
H7B H 1.0367 0.9364 0.8327 0.030 Uiso 1 1 calc R U . . .
C8 C 0.8631(2) 0.97401(12) 0.81557(9) 0.0281(5) Uani 1 1 d . . . . .
C9 C 0.8494(3) 1.03544(14) 0.78308(13) 0.0460(7) Uani 1 1 d . . . . .
H9A H 0.8450 1.0183 0.7480 0.069 Uiso 1 1 calc R U . . .
H9B H 0.9220 1.0719 0.7918 0.069 Uiso 1 1 calc R U . . .
H9C H 0.7725 1.0556 0.7886 0.069 Uiso 1 1 calc R U . . .
C10 C 0.8781(3) 1.00150(16) 0.87075(11) 0.0457(7) Uani 1 1 d . . . . .
H10A H 0.8059 1.0255 0.8774 0.069 Uiso 1 1 calc R U . . .
H10B H 0.9553 1.0349 0.8785 0.069 Uiso 1 1 calc R U . . .
H10C H 0.8827 0.9617 0.8915 0.069 Uiso 1 1 calc R U . . .
C11 C 0.3430(2) 0.78922(12) 0.77645(9) 0.0289(5) Uani 1 1 d . . . . .
H11A H 0.2839 0.7683 0.7984 0.035 Uiso 1 1 calc R U . . .
H11B H 0.2982 0.7869 0.7424 0.035 Uiso 1 1 calc R U . . .
C12 C 0.3909(2) 0.86749(12) 0.79555(9) 0.0270(5) Uani 1 1 d . . . . .
C13 C 0.3369(2) 0.91724(14) 0.75924(10) 0.0368(6) Uani 1 1 d . . . . .
H13A H 0.3686 0.9664 0.7713 0.055 Uiso 1 1 calc R U . . .
H13B H 0.2451 0.9103 0.7569 0.055 Uiso 1 1 calc R U . . .
H13C H 0.3626 0.9068 0.7263 0.055 Uiso 1 1 calc R U . . .
C14 C 0.3554(2) 0.88732(15) 0.84743(10) 0.0379(6) Uani 1 1 d . . . . .
H14A H 0.3880 0.8554 0.8710 0.057 Uiso 1 1 calc R U . . .
H14B H 0.2638 0.8831 0.8460 0.057 Uiso 1 1 calc R U . . .
H14C H 0.3917 0.9361 0.8585 0.057 Uiso 1 1 calc R U . . .
C15 C 0.92396(19) 0.85574(11) 0.78537(8) 0.0218(4) Uani 1 1 d . . . . .
C16 C 0.97400(19) 0.80254(11) 0.81960(8) 0.0228(4) Uani 1 1 d . . . . .
C17 C 0.9853(2) 0.80626(12) 0.87118(8) 0.0262(5) Uani 1 1 d . . . . .
H17 H 0.9496 0.8418 0.8890 0.031 Uiso 1 1 calc R U . . .
C18 C 1.0489(2) 0.75810(13) 0.89709(9) 0.0296(5) Uani 1 1 d . . . . .
C19 C 1.0921(2) 0.70369(13) 0.86918(9) 0.0311(5) Uani 1 1 d . . . . .
H19 H 1.1327 0.6694 0.8863 0.037 Uiso 1 1 calc R U . . .
C20 C 1.0779(2) 0.69810(12) 0.81757(9) 0.0289(5) Uani 1 1 d . . . . .
H20 H 1.1061 0.6598 0.7997 0.035 Uiso 1 1 calc R U . . .
C21 C 1.02175(19) 0.74938(11) 0.79239(8) 0.0240(4) Uani 1 1 d . . . . .
C22 C 1.01359(19) 0.76576(12) 0.74009(8) 0.0242(4) Uani 1 1 d . . . . .
C23 C 1.0581(2) 0.73423(13) 0.69878(9) 0.0294(5) Uani 1 1 d . . . . .
H23 H 1.0878 0.6895 0.7001 0.035 Uiso 1 1 calc R U . . .
C24 C 1.0580(2) 0.76961(14) 0.65583(9) 0.0338(5) Uani 1 1 d . . . . .
H24 H 1.0882 0.7482 0.6277 0.041 Uiso 1 1 calc R U . . .
C25 C 1.0154(2) 0.83552(14) 0.65221(9) 0.0307(5) Uani 1 1 d . . . . .
C26 C 0.9632(2) 0.86402(13) 0.69281(8) 0.0272(5) Uani 1 1 d . . . . .
H26 H 0.9278 0.9070 0.6908 0.033 Uiso 1 1 calc R U . . .
C27 C 0.96320(19) 0.82931(12) 0.73591(8) 0.0230(4) Uani 1 1 d . . . . .
C28 C 1.0844(2) 0.76900(15) 0.95363(9) 0.0388(6) Uani 1 1 d . . . . .
C29 C 1.0643(3) 0.69943(16) 0.97825(11) 0.0478(7) Uani 1 1 d . . . . .
H29A H 1.0910 0.7081 1.0141 0.072 Uiso 1 1 calc R U . . .
H29B H 1.1139 0.6654 0.9639 0.072 Uiso 1 1 calc R U . . .
H29C H 0.9751 0.6803 0.9725 0.072 Uiso 1 1 calc R U . . .
C30 C 1.2251(3) 0.7982(2) 0.96269(11) 0.0550(8) Uani 1 1 d . . . . .
H30A H 1.2529 0.8042 0.9986 0.082 Uiso 1 1 calc R U . . .
H30B H 1.2383 0.8440 0.9486 0.082 Uiso 1 1 calc R U . . .
H30C H 1.2734 0.7649 0.9467 0.082 Uiso 1 1 calc R U . . .
C31 C 1.0122(3) 0.82235(17) 0.97858(10) 0.0494(7) Uani 1 1 d . . . . .
H31A H 0.9219 0.8065 0.9714 0.074 Uiso 1 1 calc R U . . .
H31B H 1.0314 0.8686 0.9658 0.074 Uiso 1 1 calc R U . . .
H31C H 1.0368 0.8262 1.0147 0.074 Uiso 1 1 calc R U . . .
C32 C 1.0352(2) 0.87725(16) 0.60671(9) 0.0391(6) Uani 1 1 d . . . . .
C33 C 0.9980(3) 0.82836(19) 0.55860(10) 0.0522(8) Uani 1 1 d . . . . .
H33A H 1.0046 0.8562 0.5298 0.078 Uiso 1 1 calc R U . . .
H33B H 0.9114 0.8058 0.5578 0.078 Uiso 1 1 calc R U . . .
H33C H 1.0544 0.7919 0.5576 0.078 Uiso 1 1 calc R U . . .
C34 C 1.1758(3) 0.9057(2) 0.61071(11) 0.0544(8) Uani 1 1 d . . . . .
H34A H 1.1916 0.9321 0.5819 0.082 Uiso 1 1 calc R U . . .
H34B H 1.2253 0.8660 0.6115 0.082 Uiso 1 1 calc R U . . .
H34C H 1.2000 0.9370 0.6413 0.082 Uiso 1 1 calc R U . . .
C35 C 0.9594(3) 0.93963(18) 0.60414(11) 0.0511(7) Uani 1 1 d . . . . .
H35A H 0.9863 0.9729 0.6336 0.077 Uiso 1 1 calc R U . . .
H35B H 0.8700 0.9224 0.6030 0.077 Uiso 1 1 calc R U . . .
H35C H 0.9734 0.9637 0.5741 0.077 Uiso 1 1 calc R U . . .
C36 C 0.45758(19) 0.74734(11) 0.77639(8) 0.0230(4) Uani 1 1 d . . . . .
C37 C 0.45094(19) 0.69014(11) 0.73342(8) 0.0244(4) Uani 1 1 d . . . . .
C38 C 0.4157(2) 0.69430(12) 0.68210(8) 0.0265(5) Uani 1 1 d . . . . .
H38 H 0.4059 0.7388 0.6697 0.032 Uiso 1 1 calc R U . . .
C39 C 0.3951(2) 0.63327(13) 0.64970(9) 0.0293(5) Uani 1 1 d . . . . .
C40 C 0.4166(2) 0.56881(13) 0.66943(9) 0.0334(5) Uani 1 1 d . . . . .
H40 H 0.4089 0.5275 0.6472 0.040 Uiso 1 1 calc R U . . .
C41 C 0.4482(2) 0.56317(13) 0.71953(9) 0.0331(5) Uani 1 1 d . . . . .
H41 H 0.4620 0.5189 0.7315 0.040 Uiso 1 1 calc R U . . .
C42 C 0.4597(2) 0.62365(12) 0.75219(9) 0.0266(5) Uani 1 1 d . . . . .
C43 C 0.4758(2) 0.63253(12) 0.80664(9) 0.0280(5) Uani 1 1 d . . . . .
C44 C 0.4887(2) 0.58343(13) 0.84182(9) 0.0352(5) Uani 1 1 d . . . . .
H44 H 0.4824 0.5344 0.8319 0.042 Uiso 1 1 calc R U . . .
C45 C 0.5109(2) 0.60792(14) 0.89173(10) 0.0375(6) Uani 1 1 d . . . . .
H45 H 0.5174 0.5746 0.9160 0.045 Uiso 1 1 calc R U . . .
C46 C 0.5240(2) 0.67976(14) 0.90771(9) 0.0332(5) Uani 1 1 d . . . . .
C47 C 0.5070(2) 0.72802(13) 0.87175(8) 0.0285(5) Uani 1 1 d . . . . .
H47 H 0.5141 0.7772 0.8816 0.034 Uiso 1 1 calc R U . . .
C48 C 0.4796(2) 0.70398(12) 0.82158(8) 0.0248(4) Uani 1 1 d . . . . .
C49 C 0.5651(3) 0.70391(16) 0.96291(9) 0.0408(6) Uani 1 1 d . . . . .
C50 C 0.6964(3) 0.6819(2) 0.97656(12) 0.0621(9) Uani 1 1 d . . . . .
H50A H 0.6903 0.6302 0.9747 0.093 Uiso 1 1 calc R U . . .
H50B H 0.7298 0.7015 1.0105 0.093 Uiso 1 1 calc R U . . .
H50C H 0.7527 0.7001 0.9532 0.093 Uiso 1 1 calc R U . . .
C51 C 0.4742(4) 0.6690(2) 0.99553(12) 0.0627(9) Uani 1 1 d . . . . .
H51A H 0.3901 0.6817 0.9861 0.094 Uiso 1 1 calc R U . . .
H51B H 0.5022 0.6852 1.0305 0.094 Uiso 1 1 calc R U . . .
H51C H 0.4717 0.6175 0.9909 0.094 Uiso 1 1 calc R U . . .
C52 C 0.5771(3) 0.78429(17) 0.97396(10) 0.0463(7) Uani 1 1 d . . . . .
H52A H 0.6372 0.8072 0.9537 0.069 Uiso 1 1 calc R U . . .
H52B H 0.6068 0.7968 1.0093 0.069 Uiso 1 1 calc R U . . .
H52C H 0.4950 0.8003 0.9659 0.069 Uiso 1 1 calc R U . . .
C53 C 0.3388(2) 0.63113(14) 0.59511(9) 0.0361(6) Uani 1 1 d . . . . .
C54 C 0.4102(3) 0.58677(17) 0.56124(11) 0.0507(7) Uani 1 1 d . . . . .
H54A H 0.4990 0.6067 0.5652 0.076 Uiso 1 1 calc R U . . .
H54B H 0.3743 0.5874 0.5265 0.076 Uiso 1 1 calc R U . . .
H54C H 0.4029 0.5379 0.5705 0.076 Uiso 1 1 calc R U . . .
C55 C 0.2016(3) 0.59623(17) 0.59148(11) 0.0499(7) Uani 1 1 d . . . . .
H55A H 0.1996 0.5489 0.6034 0.075 Uiso 1 1 calc R U . . .
H55B H 0.1632 0.5924 0.5567 0.075 Uiso 1 1 calc R U . . .
H55C H 0.1548 0.6252 0.6120 0.075 Uiso 1 1 calc R U . . .
C56 C 0.3393(3) 0.70488(15) 0.57652(10) 0.0405(6) Uani 1 1 d . . . . .
H56A H 0.2907 0.7329 0.5968 0.061 Uiso 1 1 calc R U . . .
H56B H 0.3017 0.7008 0.5417 0.061 Uiso 1 1 calc R U . . .
H56C H 0.4259 0.7282 0.5792 0.061 Uiso 1 1 calc R U . . .
C57 C 0.7779(2) 0.58900(11) 0.78404(8) 0.0251(4) Uani 1 1 d . . . . .
C58 C 0.7660(2) 0.51592(12) 0.77536(9) 0.0330(5) Uani 1 1 d . . . . .
H58 H 0.7467 0.4942 0.7424 0.040 Uiso 1 1 calc R U . . .
C59 C 0.7824(3) 0.47499(13) 0.81496(9) 0.0366(6) Uani 1 1 d . . . . .
H59 H 0.7748 0.4250 0.8087 0.044 Uiso 1 1 calc R U . . .
C60 C 0.8100(2) 0.50496(12) 0.86418(9) 0.0311(5) Uani 1 1 d . . . . .
C61 C 0.8163(2) 0.57791(12) 0.87162(9) 0.0304(5) Uani 1 1 d . . . . .
H61 H 0.8312 0.5996 0.9047 0.037 Uiso 1 1 calc R U . . .
C62 C 0.8014(2) 0.62027(12) 0.83220(9) 0.0284(5) Uani 1 1 d . . . . .
H62 H 0.8072 0.6702 0.8383 0.034 Uiso 1 1 calc R U . . .
C63 C 0.8379(2) 0.45884(12) 0.90705(9) 0.0426(6) Uani 1 1 d D U . . .
C64 C 0.7952(8) 0.3806(3) 0.8928(4) 0.076(2) Uani 0.5 1 d D U P A 1
H64A H 0.8348 0.3652 0.8639 0.114 Uiso 0.5 1 calc R U P A 1
H64B H 0.8195 0.3534 0.9209 0.114 Uiso 0.5 1 calc R U P A 1
H64C H 0.7037 0.3729 0.8845 0.114 Uiso 0.5 1 calc R U P A 1
C65 C 0.9796(4) 0.4691(5) 0.9219(3) 0.079(2) Uani 0.5 1 d D U P A 1
H65A H 1.0086 0.5194 0.9312 0.119 Uiso 0.5 1 calc R U P A 1
H65B H 1.0000 0.4418 0.9503 0.119 Uiso 0.5 1 calc R U P A 1
H65C H 1.0212 0.4528 0.8938 0.119 Uiso 0.5 1 calc R U P A 1
C66 C 0.7756(8) 0.4819(5) 0.9519(3) 0.075(2) Uani 0.5 1 d D U P A 1
H66A H 0.8024 0.5323 0.9615 0.113 Uiso 0.5 1 calc R U P A 1
H66B H 0.6842 0.4738 0.9434 0.113 Uiso 0.5 1 calc R U P A 1
H66C H 0.8000 0.4543 0.9798 0.113 Uiso 0.5 1 calc R U P A 1
C64A C 0.7467(6) 0.3907(3) 0.9018(3) 0.0530(17) Uani 0.5 1 d D U P A 2
H64D H 0.7478 0.3658 0.8690 0.080 Uiso 0.5 1 calc R U P A 2
H64E H 0.7719 0.3605 0.9279 0.080 Uiso 0.5 1 calc R U P A 2
H64F H 0.6618 0.4020 0.9049 0.080 Uiso 0.5 1 calc R U P A 2
C65A C 0.9703(4) 0.4389(4) 0.9052(3) 0.0594(17) Uani 0.5 1 d D U P A 2
H65D H 1.0308 0.4820 0.9086 0.089 Uiso 0.5 1 calc R U P A 2
H65E H 0.9909 0.4098 0.9326 0.089 Uiso 0.5 1 calc R U P A 2
H65F H 0.9740 0.4122 0.8734 0.089 Uiso 0.5 1 calc R U P A 2
C66A C 0.8343(7) 0.4964(4) 0.9582(2) 0.0574(18) Uani 0.5 1 d D U P A 2
H66D H 0.8926 0.5405 0.9622 0.086 Uiso 0.5 1 calc R U P A 2
H66E H 0.7491 0.5073 0.9611 0.086 Uiso 0.5 1 calc R U P A 2
H66F H 0.8591 0.4658 0.9841 0.086 Uiso 0.5 1 calc R U P A 2
C67 C 0.7001(2) 0.73346(12) 0.62594(8) 0.0260(5) Uani 1 1 d . . . . .
C68 C 0.7071(2) 0.70148(13) 0.57897(9) 0.0317(5) Uani 1 1 d . . . . .
H68 H 0.7336 0.6560 0.5755 0.038 Uiso 1 1 calc R U . . .
C69 C 0.6752(2) 0.73622(14) 0.53731(9) 0.0350(5) Uani 1 1 d . . . . .
H69 H 0.6809 0.7139 0.5054 0.042 Uiso 1 1 calc R U . . .
C70 C 0.6348(2) 0.80299(13) 0.54030(9) 0.0314(5) Uani 1 1 d . . . . .
C71 C 0.6287(2) 0.83366(12) 0.58810(9) 0.0305(5) Uani 1 1 d . . . . .
H71 H 0.6015 0.8790 0.5917 0.037 Uiso 1 1 calc R U . . .
C72 C 0.6614(2) 0.79968(12) 0.63052(8) 0.0280(5) Uani 1 1 d . . . . .
H72 H 0.6571 0.8220 0.6626 0.034 Uiso 1 1 calc R U . . .
C73 C 0.5997(3) 0.83833(14) 0.49247(9) 0.0385(6) Uani 1 1 d . . . . .
C74 C 0.7159(3) 0.8517(2) 0.46517(12) 0.0644(9) Uani 1 1 d . . . . .
H74A H 0.7481 0.8068 0.4579 0.097 Uiso 1 1 calc R U . . .
H74B H 0.7808 0.8842 0.4862 0.097 Uiso 1 1 calc R U . . .
H74C H 0.6931 0.8725 0.4340 0.097 Uiso 1 1 calc R U . . .
C75 C 0.4972(3) 0.78943(16) 0.45888(11) 0.0516(7) Uani 1 1 d . . . . .
H75A H 0.5269 0.7438 0.4516 0.077 Uiso 1 1 calc R U . . .
H75B H 0.4771 0.8110 0.4277 0.077 Uiso 1 1 calc R U . . .
H75C H 0.4218 0.7821 0.4758 0.077 Uiso 1 1 calc R U . . .
C76 C 0.5516(4) 0.90892(17) 0.50328(11) 0.0629(10) Uani 1 1 d . . . . .
H76A H 0.5304 0.9298 0.4719 0.094 Uiso 1 1 calc R U . . .
H76B H 0.6168 0.9410 0.5245 0.094 Uiso 1 1 calc R U . . .
H76C H 0.4766 0.9013 0.5204 0.094 Uiso 1 1 calc R U . . .
C77 C 0.7076(2) 0.25486(11) 0.76839(8) 0.0260(5) Uani 1 1 d . . . . .
C78 C 0.6946(2) 0.20843(12) 0.80559(8) 0.0285(5) Uani 1 1 d . . . . .
H78 H 0.7522 0.1749 0.8098 0.034 Uiso 1 1 calc R U . . .
C79 C 0.6007(2) 0.20912(12) 0.83685(9) 0.0316(5) Uani 1 1 d . . . . .
C80 C 0.5164(2) 0.25756(13) 0.83275(10) 0.0354(6) Uani 1 1 d . . . . .
H80 H 0.4526 0.2584 0.8541 0.042 Uiso 1 1 calc R U . . .
C81 C 0.5272(2) 0.30480(13) 0.79686(10) 0.0355(6) Uani 1 1 d . . . . .
C82 C 0.6200(2) 0.30334(12) 0.76496(9) 0.0310(5) Uani 1 1 d . . . . .
H82 H 0.6239 0.3362 0.7403 0.037 Uiso 1 1 calc R U . . .
C84 C 0.4370(3) 0.35833(16) 0.79429(13) 0.0508(7) Uani 1 1 d . . . . .
C85 C 0.8484(2) 0.32592(12) 0.70673(8) 0.0277(5) Uani 1 1 d . . . . .
C86 C 0.7705(2) 0.34777(12) 0.66742(9) 0.0314(5) Uani 1 1 d . . . . .
H86 H 0.6963 0.3176 0.6540 0.038 Uiso 1 1 calc R U . . .
C87 C 0.7982(2) 0.41238(13) 0.64736(9) 0.0326(5) Uani 1 1 d . . . . .
C88 C 0.9056(2) 0.45761(13) 0.66600(9) 0.0344(5) Uani 1 1 d . . . . .
H88 H 0.9255 0.5013 0.6521 0.041 Uiso 1 1 calc R U . . .
C89 C 0.9832(2) 0.43776(12) 0.70528(10) 0.0334(5) Uani 1 1 d . . . . .
C90 C 0.9552(2) 0.37290(12) 0.72509(9) 0.0305(5) Uani 1 1 d . . . . .
H90 H 1.0106 0.3605 0.7519 0.037 Uiso 1 1 calc R U . . .
C91 C 0.7078(3) 0.43281(15) 0.60663(11) 0.0464(7) Uani 1 1 d . . . . .
C93 C 0.7576(2) 0.18846(12) 0.68402(8) 0.0263(5) Uani 1 1 d . . . . .
C94 C 0.6656(2) 0.13246(12) 0.68897(8) 0.0282(5) Uani 1 1 d . . . . .
H94 H 0.6244 0.1327 0.7181 0.034 Uiso 1 1 calc R U . . .
C95 C 0.6324(2) 0.07635(12) 0.65260(9) 0.0299(5) Uani 1 1 d . . . . .
C96 C 0.6898(2) 0.07372(13) 0.60954(9) 0.0318(5) Uani 1 1 d . . . . .
H96 H 0.6690 0.0346 0.5852 0.038 Uiso 1 1 calc R U . . .
C97 C 0.7782(2) 0.12958(13) 0.60305(8) 0.0302(5) Uani 1 1 d . . . . .
C98 C 0.8103(2) 0.18615(12) 0.63920(8) 0.0289(5) Uani 1 1 d . . . . .
H98 H 0.8699 0.2244 0.6333 0.035 Uiso 1 1 calc R U . . .
C99 C 0.5363(3) 0.01647(14) 0.66044(10) 0.0406(6) Uani 1 1 d . . . . .
C100 C 0.8422(3) 0.13067(15) 0.55702(9) 0.0389(6) Uani 1 1 d . . . . .
C101 C 0.9431(2) 0.22456(11) 0.75741(8) 0.0258(5) Uani 1 1 d . . . . .
C102 C 1.0196(2) 0.18384(12) 0.73226(9) 0.0290(5) Uani 1 1 d . . . . .
H102 H 0.9959 0.1699 0.6979 0.035 Uiso 1 1 calc R U . . .
C103 C 1.1289(2) 0.16302(12) 0.75562(9) 0.0318(5) Uani 1 1 d . . . . .
C104 C 1.1670(2) 0.18172(13) 0.80537(10) 0.0343(5) Uani 1 1 d . . . . .
H104 H 1.2406 0.1667 0.8216 0.041 Uiso 1 1 calc R U . . .
C105 C 1.0948(2) 0.22305(14) 0.83114(9) 0.0342(5) Uani 1 1 d . . . . .
C106 C 0.9860(2) 0.24423(13) 0.80766(9) 0.0311(5) Uani 1 1 d . . . . .
H106 H 0.9392 0.2730 0.8263 0.037 Uiso 1 1 calc R U . . .
C1A C 0.3646(5) 0.3047(4) 0.65758(19) 0.116(2) Uani 1 1 d . . . . .
H1A1 H 0.4124 0.3025 0.6290 0.174 Uiso 1 1 calc R U . . .
H1A2 H 0.3798 0.2654 0.6779 0.174 Uiso 1 1 calc R U . . .
H1A3 H 0.3914 0.3497 0.6777 0.174 Uiso 1 1 calc R U . . .
C2A C 0.2247(5) 0.2991(2) 0.63903(16) 0.0842(12) Uani 1 1 d . . . . .
H2A1 H 0.1952 0.2507 0.6235 0.101 Uiso 1 1 calc R U . . .
H2A2 H 0.1779 0.3070 0.6678 0.101 Uiso 1 1 calc R U . . .
C3A C 0.1957(4) 0.3517(2) 0.60171(14) 0.0706(10) Uani 1 1 d . . . . .
H3A1 H 0.2144 0.4000 0.6186 0.085 Uiso 1 1 calc R U . . .
H3A2 H 0.2516 0.3484 0.5754 0.085 Uiso 1 1 calc R U . . .
C4A C 0.0628(4) 0.34071(19) 0.57803(15) 0.0664(9) Uani 1 1 d . . . . .
H4A1 H 0.0074 0.3385 0.6047 0.080 Uiso 1 1 calc R U . . .
H4A2 H 0.0474 0.2943 0.5583 0.080 Uiso 1 1 calc R U . . .
C5A C 0.0253(4) 0.3964(2) 0.54450(15) 0.0707(10) Uani 1 1 d . . . . .
H5A1 H -0.0646 0.3839 0.5315 0.085 Uiso 1 1 calc R U . . .
H5A2 H 0.0339 0.4421 0.5649 0.085 Uiso 1 1 calc R U . . .
C6A C 0.0983(4) 0.4068(3) 0.50096(16) 0.0803(12) Uani 1 1 d . . . . .
H6A1 H 0.1877 0.4188 0.5130 0.120 Uiso 1 1 calc R U . . .
H6A2 H 0.0689 0.4452 0.4826 0.120 Uiso 1 1 calc R U . . .
H6A3 H 0.0857 0.3630 0.4789 0.120 Uiso 1 1 calc R U . . .
C7A C 0.2132(7) 0.0251(3) 0.9766(3) 0.140(3) Uani 1 1 d D . . . .
H7A1 H 0.2264 0.0743 0.9682 0.210 Uiso 1 1 calc R U . . .
H7A2 H 0.1398 0.0181 0.9947 0.210 Uiso 1 1 calc R U . . .
H7A3 H 0.1991 -0.0066 0.9460 0.210 Uiso 1 1 calc R U . . .
C8A C 0.3256(5) 0.0091(3) 1.0083(2) 0.1056(17) Uani 1 1 d D . . . .
H8A1 H 0.3051 -0.0375 1.0213 0.127 Uiso 1 1 calc R U . . .
H8A2 H 0.3438 0.0449 1.0372 0.127 Uiso 1 1 calc R U . . .
C9A C 0.4413(5) 0.0076(2) 0.98380(15) 0.0889(15) Uani 1 1 d D . . . .
H9A1 H 0.4608 0.0540 0.9703 0.107 Uiso 1 1 calc R U . . .
H9A2 H 0.4232 -0.0286 0.9552 0.107 Uiso 1 1 calc R U . . .
F1 F 0.31959(16) 0.32942(10) 0.77814(9) 0.0709(6) Uani 1 1 d . . . . .
F2 F 0.4332(2) 0.39283(12) 0.83964(9) 0.0832(7) Uani 1 1 d . . . . .
F3 F 0.46745(18) 0.40880(10) 0.76520(9) 0.0691(6) Uani 1 1 d . . . . .
C83 C 0.5930(2) 0.15692(13) 0.87496(9) 0.0448(7) Uani 1 1 d D . . . .
F4 F 0.5368(5) 0.1758(5) 0.9139(2) 0.0696(17) Uani 0.5 1 d D U P B 1
F5 F 0.5326(6) 0.0948(3) 0.8561(4) 0.083(2) Uani 0.5 1 d D U P B 1
F6 F 0.7050(4) 0.1422(4) 0.8948(2) 0.0723(17) Uani 0.5 1 d D U P B 1
F4A F 0.5004(5) 0.1645(5) 0.9018(3) 0.086(2) Uani 0.5 1 d D U P B 2
F5A F 0.5743(6) 0.0905(2) 0.8557(3) 0.0621(15) Uani 0.5 1 d D U P B 2
F6A F 0.6968(5) 0.1625(4) 0.9066(2) 0.087(2) Uani 0.5 1 d D U P B 2
F7 F 0.6657(3) 0.38059(10) 0.57273(8) 0.0874(8) Uani 1 1 d . . . . .
F8 F 0.6090(2) 0.45608(16) 0.62436(9) 0.0915(8) Uani 1 1 d . . . . .
F9 F 0.7564(2) 0.48593(10) 0.58274(7) 0.0708(6) Uani 1 1 d . . . . .
C92 C 1.0978(3) 0.48498(12) 0.72744(9) 0.0474(7) Uani 1 1 d D . . . .
F10 F 1.1149(7) 0.4921(4) 0.77727(13) 0.087(2) Uani 0.5 1 d D U P C 1
F11 F 1.1102(11) 0.5506(3) 0.7134(3) 0.0669(18) Uani 0.5 1 d D U P C 1
F12 F 1.1978(6) 0.4566(5) 0.7145(2) 0.077(2) Uani 0.5 1 d D U P C 1
F10A F 1.0809(7) 0.5145(4) 0.77207(14) 0.0776(19) Uani 0.5 1 d D U P C 2
F11A F 1.1220(10) 0.5393(3) 0.7002(3) 0.0686(19) Uani 0.5 1 d D U P C 2
F12A F 1.2034(6) 0.4561(5) 0.7349(2) 0.0700(18) Uani 0.5 1 d D U P C 2
F13 F 0.4537(2) 0.03486(10) 0.68910(9) 0.0835(8) Uani 1 1 d . . . . .
F14 F 0.47323(17) -0.01508(10) 0.61813(7) 0.0598(5) Uani 1 1 d . . . . .
F15 F 0.5893(2) -0.03652(9) 0.68127(8) 0.0667(5) Uani 1 1 d . . . . .
F16 F 0.8056(2) 0.07384(11) 0.52536(7) 0.0742(6) Uani 1 1 d . . . . .
F17 F 0.96584(16) 0.13360(12) 0.56686(7) 0.0639(5) Uani 1 1 d . . . . .
F18 F 0.8238(2) 0.18666(11) 0.53210(7) 0.0666(5) Uani 1 1 d . . . . .
C109 C 1.2042(2) 0.11778(12) 0.72697(9) 0.0442(7) Uani 1 1 d D . . . .
F19 F 1.2257(6) 0.1371(4) 0.68280(17) 0.079(2) Uani 0.5 1 d D U P D 1
F20 F 1.1446(5) 0.05181(19) 0.7194(3) 0.0670(16) Uani 0.5 1 d D U P D 1
F21 F 1.3151(4) 0.1112(3) 0.7517(2) 0.0823(19) Uani 0.5 1 d D U P D 1
F19A F 1.1795(5) 0.1216(4) 0.67798(13) 0.0589(14) Uani 0.5 1 d D U P D 2
F20A F 1.1849(6) 0.0497(2) 0.7338(3) 0.0733(18) Uani 0.5 1 d D U P D 2
F21A F 1.3261(3) 0.1383(3) 0.7378(3) 0.088(2) Uani 0.5 1 d D U P D 2
C108 C 1.1367(2) 0.24516(15) 0.88441(11) 0.0571(7) Uani 1 1 d D U . . .
F23 F 1.0637(4) 0.2822(2) 0.90815(16) 0.0683(11) Uani 0.5 1 d D U P E 1
F24 F 1.2508(3) 0.2784(3) 0.89442(15) 0.0852(12) Uani 0.5 1 d D U P E 1
F25 F 1.1411(5) 0.1875(2) 0.91085(15) 0.0874(11) Uani 0.5 1 d D U P E 1
F23A F 1.2280(4) 0.2147(3) 0.90520(15) 0.0860(12) Uani 0.5 1 d D U P E 2
F24A F 1.1848(5) 0.3147(2) 0.88968(16) 0.0881(11) Uani 0.5 1 d D U P E 2
F25A F 1.0465(4) 0.2423(3) 0.91220(18) 0.0834(12) Uani 0.5 1 d D U P E 2

loop_
_atom_site_aniso_label
_atom_site_aniso_U_11
_atom_site_aniso_U_22
_atom_site_aniso_U_33
_atom_site_aniso_U_23
_atom_site_aniso_U_13
_atom_site_aniso_U_12
Ge1 0.02264(15) 0.02214(15) 0.02232(15) 0.00103(10) 0.00282(10) 0.00455(10)
N1 0.0259(9) 0.0240(9) 0.0255(9) 0.0031(7) 0.0050(7) 0.0048(7)
N2 0.0321(10) 0.0289(10) 0.0296(10) 0.0021(8) 0.0080(8) 0.0093(8)
N3 0.0341(11) 0.0274(10) 0.0289(10) 0.0026(8) 0.0065(8) 0.0105(8)
N4 0.0262(9) 0.0243(9) 0.0250(9) 0.0011(7) 0.0037(7) 0.0072(7)
B1 0.0283(13) 0.0260(12) 0.0238(12) 0.0043(10) 0.0040(10) 0.0031(10)
C1 0.0198(10) 0.0220(10) 0.0196(10) 0.0046(8) 0.0027(8) 0.0039(8)
C2 0.0193(10) 0.0220(10) 0.0191(10) 0.0048(8) 0.0027(8) 0.0028(8)
C3 0.0245(11) 0.0221(10) 0.0238(11) 0.0034(8) 0.0040(8) 0.0029(8)
C4 0.0256(11) 0.0246(11) 0.0284(11) 0.0023(9) 0.0061(9) 0.0061(9)
C5 0.0215(11) 0.0262(11) 0.0238(11) 0.0044(8) 0.0052(8) 0.0058(8)
C6 0.0195(10) 0.0257(11) 0.0195(10) 0.0048(8) 0.0014(8) 0.0029(8)
C7 0.0210(10) 0.0232(11) 0.0315(12) 0.0040(9) 0.0040(9) -0.0006(8)
C8 0.0219(11) 0.0233(11) 0.0381(13) 0.0003(9) 0.0038(9) 0.0003(9)
C9 0.0348(14) 0.0274(13) 0.078(2) 0.0182(13) 0.0072(13) 0.0040(11)
C10 0.0348(14) 0.0480(16) 0.0495(16) -0.0179(13) 0.0031(12) 0.0009(12)
C11 0.0176(10) 0.0332(12) 0.0364(13) 0.0052(10) 0.0041(9) 0.0031(9)
C12 0.0199(11) 0.0323(12) 0.0307(12) 0.0052(9) 0.0064(9) 0.0064(9)
C13 0.0258(12) 0.0416(14) 0.0470(15) 0.0150(12) 0.0062(11) 0.0123(10)
C14 0.0300(13) 0.0500(15) 0.0373(14) 0.0024(11) 0.0129(11) 0.0122(11)
C15 0.0170(10) 0.0244(10) 0.0244(11) 0.0041(8) 0.0040(8) 0.0016(8)
C16 0.0151(9) 0.0261(11) 0.0272(11) 0.0065(9) 0.0025(8) 0.0006(8)
C17 0.0221(11) 0.0297(11) 0.0265(11) 0.0048(9) 0.0026(9) 0.0008(9)
C18 0.0234(11) 0.0365(13) 0.0284(12) 0.0114(10) 0.0014(9) -0.0008(9)
C19 0.0248(11) 0.0334(12) 0.0366(13) 0.0143(10) 0.0009(10) 0.0057(9)
C20 0.0229(11) 0.0273(11) 0.0383(13) 0.0077(10) 0.0069(9) 0.0046(9)
C21 0.0165(10) 0.0260(11) 0.0289(11) 0.0042(9) 0.0029(8) -0.0003(8)
C22 0.0153(10) 0.0280(11) 0.0286(11) 0.0030(9) 0.0017(8) 0.0002(8)
C23 0.0232(11) 0.0337(12) 0.0316(12) 0.0005(10) 0.0047(9) 0.0054(9)
C24 0.0263(12) 0.0491(15) 0.0265(12) -0.0021(10) 0.0073(9) 0.0056(11)
C25 0.0221(11) 0.0453(14) 0.0246(11) 0.0070(10) 0.0032(9) 0.0008(10)
C26 0.0209(11) 0.0352(12) 0.0262(11) 0.0065(9) 0.0028(9) 0.0041(9)
C27 0.0147(10) 0.0303(11) 0.0240(11) 0.0031(9) 0.0033(8) 0.0010(8)
C28 0.0376(14) 0.0498(15) 0.0290(13) 0.0133(11) 0.0005(10) 0.0039(12)
C29 0.0529(17) 0.0571(18) 0.0357(14) 0.0215(13) 0.0031(12) 0.0089(14)
C30 0.0416(16) 0.081(2) 0.0367(15) 0.0099(15) -0.0062(12) -0.0052(15)
C31 0.0618(19) 0.0596(18) 0.0278(13) 0.0072(12) 0.0061(13) 0.0090(15)
C32 0.0320(13) 0.0590(17) 0.0267(12) 0.0134(12) 0.0066(10) -0.0010(12)
C33 0.0499(17) 0.081(2) 0.0260(13) 0.0097(14) 0.0076(12) 0.0035(16)
C34 0.0370(15) 0.082(2) 0.0433(16) 0.0230(15) 0.0076(13) -0.0088(15)
C35 0.0537(18) 0.0644(19) 0.0398(15) 0.0270(14) 0.0118(13) 0.0081(15)
C36 0.0186(10) 0.0260(11) 0.0247(11) 0.0047(9) 0.0028(8) 0.0021(8)
C37 0.0180(10) 0.0257(11) 0.0284(11) 0.0033(9) 0.0019(8) -0.0012(8)
C38 0.0211(11) 0.0296(11) 0.0282(11) 0.0054(9) 0.0011(9) 0.0009(9)
C39 0.0229(11) 0.0360(12) 0.0274(12) 0.0031(10) 0.0013(9) -0.0007(9)
C40 0.0341(13) 0.0288(12) 0.0334(13) -0.0038(10) -0.0029(10) -0.0018(10)
C41 0.0329(13) 0.0247(11) 0.0388(13) 0.0030(10) -0.0023(10) -0.0014(9)
C42 0.0207(10) 0.0281(11) 0.0295(12) 0.0047(9) -0.0004(9) -0.0016(9)
C43 0.0227(11) 0.0304(12) 0.0295(12) 0.0068(9) 0.0007(9) -0.0027(9)
C44 0.0356(13) 0.0308(12) 0.0373(14) 0.0103(10) -0.0005(11) -0.0025(10)
C45 0.0374(14) 0.0417(14) 0.0335(13) 0.0168(11) 0.0020(11) 0.0007(11)
C46 0.0272(12) 0.0460(14) 0.0279(12) 0.0086(10) 0.0055(9) 0.0052(10)
C47 0.0236(11) 0.0342(12) 0.0279(12) 0.0046(9) 0.0037(9) 0.0029(9)
C48 0.0195(10) 0.0302(11) 0.0249(11) 0.0073(9) 0.0037(8) 0.0001(9)
C49 0.0433(15) 0.0561(17) 0.0257(12) 0.0057(11) 0.0038(11) 0.0165(13)
C50 0.061(2) 0.084(2) 0.0393(16) -0.0124(16) -0.0162(14) 0.0335(18)
C51 0.088(3) 0.070(2) 0.0392(16) 0.0191(15) 0.0266(17) 0.0221(19)
C52 0.0461(16) 0.0631(18) 0.0292(13) -0.0036(12) 0.0005(12) 0.0130(14)
C53 0.0346(13) 0.0407(14) 0.0288(12) -0.0010(10) -0.0032(10) -0.0026(11)
C54 0.064(2) 0.0533(17) 0.0327(14) -0.0051(13) 0.0054(13) 0.0057(15)
C55 0.0411(16) 0.0564(18) 0.0438(16) 0.0058(13) -0.0125(13) -0.0117(13)
C56 0.0394(14) 0.0519(16) 0.0278(13) 0.0074(11) -0.0029(11) 0.0004(12)
C57 0.0215(10) 0.0240(11) 0.0301(12) 0.0050(9) 0.0029(9) 0.0029(8)
C58 0.0421(14) 0.0264(12) 0.0297(12) 0.0021(9) 0.0031(10) 0.0024(10)
C59 0.0516(16) 0.0230(11) 0.0354(13) 0.0044(10) 0.0049(11) 0.0046(11)
C60 0.0338(13) 0.0274(12) 0.0322(12) 0.0072(10) 0.0020(10) 0.0034(10)
C61 0.0339(12) 0.0288(12) 0.0276(12) 0.0022(9) 0.0019(10) 0.0022(10)
C62 0.0309(12) 0.0227(11) 0.0322(12) 0.0039(9) 0.0061(10) 0.0035(9)
C63 0.0611(16) 0.0321(12) 0.0343(13) 0.0100(10) -0.0024(12) 0.0079(12)
C64 0.125(6) 0.038(3) 0.057(4) 0.015(3) -0.028(4) 0.008(4)
C65 0.069(3) 0.093(6) 0.072(5) 0.036(4) -0.023(3) 0.008(3)
C66 0.117(6) 0.066(5) 0.053(4) 0.026(3) 0.023(4) 0.025(5)
C64A 0.074(4) 0.041(3) 0.043(3) 0.016(3) 0.000(3) -0.001(3)
C65A 0.061(3) 0.060(4) 0.057(4) 0.019(3) -0.008(3) 0.018(3)
C66A 0.096(5) 0.040(3) 0.033(3) 0.010(2) -0.007(3) 0.010(4)
C67 0.0249(11) 0.0285(11) 0.0245(11) 0.0025(9) 0.0027(9) 0.0035(9)
C68 0.0369(13) 0.0322(12) 0.0270(12) 0.0001(10) 0.0039(10) 0.0099(10)
C69 0.0435(14) 0.0375(13) 0.0243(12) -0.0007(10) 0.0042(10) 0.0092(11)
C70 0.0329(12) 0.0336(12) 0.0270(12) 0.0029(10) 0.0011(10) 0.0034(10)
C71 0.0341(12) 0.0281(12) 0.0288(12) 0.0021(9) -0.0004(10) 0.0066(10)
C72 0.0313(12) 0.0295(11) 0.0231(11) 0.0001(9) 0.0027(9) 0.0053(9)
C73 0.0495(16) 0.0386(14) 0.0264(12) 0.0054(10) -0.0032(11) 0.0072(12)
C74 0.064(2) 0.088(3) 0.0447(18) 0.0324(17) 0.0070(15) 0.0070(19)
C75 0.065(2) 0.0493(17) 0.0364(15) 0.0034(13) -0.0132(14) 0.0104(15)
C76 0.108(3) 0.0431(17) 0.0362(16) 0.0054(13) -0.0150(17) 0.0262(18)
C77 0.0279(11) 0.0229(11) 0.0259(11) -0.0008(9) 0.0015(9) 0.0015(9)
C78 0.0340(12) 0.0250(11) 0.0277(11) 0.0008(9) 0.0060(9) 0.0067(9)
C79 0.0392(13) 0.0268(11) 0.0297(12) -0.0001(9) 0.0105(10) 0.0036(10)
C80 0.0343(13) 0.0277(12) 0.0458(15) 0.0004(10) 0.0166(11) 0.0017(10)
C81 0.0307(13) 0.0263(12) 0.0510(15) 0.0044(11) 0.0098(11) 0.0045(10)
C82 0.0301(12) 0.0242(11) 0.0381(13) 0.0065(10) 0.0019(10) 0.0005(9)
C84 0.0414(16) 0.0421(16) 0.075(2) 0.0199(15) 0.0207(15) 0.0085(13)
C85 0.0325(12) 0.0265(11) 0.0255(11) 0.0023(9) 0.0078(9) 0.0058(9)
C86 0.0383(13) 0.0275(12) 0.0291(12) 0.0036(9) 0.0066(10) 0.0034(10)
C87 0.0447(14) 0.0290(12) 0.0273(12) 0.0058(9) 0.0099(10) 0.0104(11)
C88 0.0444(14) 0.0252(11) 0.0380(13) 0.0071(10) 0.0178(11) 0.0075(10)
C89 0.0347(13) 0.0259(12) 0.0411(14) 0.0022(10) 0.0120(11) 0.0036(10)
C90 0.0334(12) 0.0281(12) 0.0312(12) 0.0033(9) 0.0072(10) 0.0050(10)
C91 0.0627(19) 0.0367(14) 0.0413(15) 0.0138(12) 0.0047(13) 0.0083(13)
C93 0.0284(11) 0.0273(11) 0.0238(11) 0.0052(9) 0.0016(9) 0.0066(9)
C94 0.0321(12) 0.0288(11) 0.0249(11) 0.0046(9) 0.0063(9) 0.0048(9)
C95 0.0310(12) 0.0279(11) 0.0306(12) 0.0031(9) 0.0046(10) 0.0012(9)
C96 0.0343(13) 0.0323(12) 0.0274(12) -0.0019(10) 0.0035(10) 0.0010(10)
C97 0.0327(12) 0.0338(12) 0.0244(11) 0.0042(9) 0.0051(9) 0.0036(10)
C98 0.0304(12) 0.0299(12) 0.0260(11) 0.0046(9) 0.0034(9) 0.0013(9)
C99 0.0477(16) 0.0329(13) 0.0405(14) -0.0028(11) 0.0167(12) -0.0043(11)
C100 0.0435(15) 0.0440(15) 0.0276(13) -0.0009(11) 0.0086(11) -0.0021(12)
C101 0.0297(12) 0.0224(10) 0.0258(11) 0.0057(9) 0.0057(9) 0.0011(9)
C102 0.0313(12) 0.0274(11) 0.0285(12) 0.0034(9) 0.0055(9) 0.0020(9)
C103 0.0304(12) 0.0274(12) 0.0386(13) 0.0035(10) 0.0094(10) 0.0024(9)
C104 0.0270(12) 0.0366(13) 0.0397(14) 0.0087(11) 0.0027(10) 0.0040(10)
C105 0.0310(12) 0.0418(14) 0.0291(12) 0.0044(10) 0.0025(10) 0.0026(10)
C106 0.0315(12) 0.0329(12) 0.0294(12) 0.0022(10) 0.0063(10) 0.0047(10)
C1A 0.110(4) 0.172(6) 0.069(3) 0.003(3) -0.003(3) 0.043(4)
C2A 0.110(4) 0.083(3) 0.063(2) 0.004(2) 0.010(2) 0.025(3)
C3A 0.080(3) 0.069(2) 0.062(2) -0.0034(18) 0.0109(19) 0.007(2)
C4A 0.065(2) 0.054(2) 0.083(3) 0.0035(18) 0.0241(19) 0.0043(17)
C5A 0.069(2) 0.070(2) 0.072(2) 0.0029(19) 0.0148(19) 0.0016(19)
C6A 0.069(3) 0.097(3) 0.077(3) 0.002(2) 0.019(2) 0.016(2)
C7A 0.130(5) 0.086(4) 0.203(8) 0.024(4) 0.005(5) 0.015(4)
C8A 0.148(5) 0.061(3) 0.106(4) -0.004(3) 0.030(4) -0.001(3)
C9A 0.154(5) 0.052(2) 0.057(2) 0.0045(18) 0.017(2) -0.007(3)
F1 0.0334(9) 0.0587(11) 0.1272(18) 0.0358(12) 0.0135(10) 0.0133(8)
F2 0.1049(18) 0.0696(13) 0.0875(15) -0.0022(12) 0.0285(13) 0.0510(13)
F3 0.0570(11) 0.0467(10) 0.1174(17) 0.0406(11) 0.0321(11) 0.0233(9)
C83 0.0609(18) 0.0422(15) 0.0378(15) 0.0098(12) 0.0239(14) 0.0130(14)
F4 0.119(4) 0.066(3) 0.041(2) 0.020(2) 0.044(3) 0.042(3)
F5 0.131(5) 0.039(3) 0.083(3) 0.016(3) 0.038(4) -0.004(3)
F6 0.085(3) 0.093(4) 0.064(4) 0.052(3) 0.040(2) 0.057(3)
F4A 0.118(4) 0.075(4) 0.093(4) 0.042(3) 0.085(4) 0.044(3)
F5A 0.109(4) 0.031(2) 0.062(3) 0.0184(18) 0.050(3) 0.029(2)
F6A 0.113(4) 0.101(5) 0.043(3) 0.024(3) -0.003(3) 0.001(3)
F7 0.139(2) 0.0484(11) 0.0601(12) 0.0087(9) -0.0475(13) 0.0052(12)
F8 0.0720(14) 0.142(2) 0.0775(15) 0.0453(15) 0.0108(11) 0.0601(15)
F9 0.0932(15) 0.0596(12) 0.0591(12) 0.0364(9) -0.0036(10) 0.0023(10)
C92 0.0457(16) 0.0330(14) 0.0629(19) 0.0086(13) 0.0081(14) -0.0020(12)
F10 0.082(5) 0.089(5) 0.070(3) 0.012(3) -0.022(3) -0.045(3)
F11 0.064(3) 0.025(2) 0.106(4) 0.006(2) -0.006(3) -0.003(2)
F12 0.036(2) 0.055(3) 0.130(5) -0.011(4) -0.008(3) -0.001(2)
F10A 0.061(3) 0.078(4) 0.081(3) -0.025(3) 0.003(3) -0.017(3)
F11A 0.057(3) 0.038(3) 0.108(4) 0.029(3) 0.006(3) -0.014(3)
F12A 0.038(2) 0.045(3) 0.120(5) 0.019(4) -0.024(3) 0.0032(19)
F13 0.0879(15) 0.0471(10) 0.1180(18) -0.0248(11) 0.0757(14) -0.0221(10)
F14 0.0540(10) 0.0588(11) 0.0575(11) -0.0043(9) 0.0049(8) -0.0224(9)
F15 0.0810(14) 0.0405(9) 0.0753(13) 0.0212(9) 0.0039(10) -0.0094(9)
F16 0.0981(15) 0.0742(13) 0.0424(10) -0.0248(9) 0.0365(10) -0.0296(11)
F17 0.0427(10) 0.1071(16) 0.0451(10) 0.0037(10) 0.0190(8) 0.0110(10)
F18 0.0895(14) 0.0777(13) 0.0464(10) 0.0306(9) 0.0360(10) 0.0261(11)
C109 0.0373(15) 0.0468(16) 0.0496(17) -0.0025(13) 0.0046(12) 0.0148(12)
F19 0.078(5) 0.097(4) 0.083(3) 0.029(3) 0.057(3) 0.040(3)
F20 0.064(3) 0.047(2) 0.092(4) -0.018(2) 0.013(3) 0.023(2)
F21 0.055(3) 0.106(4) 0.085(4) -0.033(3) -0.011(3) 0.050(3)
F19A 0.057(3) 0.083(3) 0.048(2) 0.001(2) 0.0237(18) 0.039(3)
F20A 0.091(4) 0.049(2) 0.095(4) 0.021(2) 0.026(3) 0.046(2)
F21A 0.037(2) 0.113(5) 0.110(4) -0.048(3) 0.017(2) 0.014(2)
C108 0.0489(13) 0.0920(18) 0.0311(13) -0.0012(12) -0.0023(10) 0.0223(13)
F23 0.072(2) 0.104(3) 0.0303(17) -0.018(2) -0.0086(16) 0.042(2)
F24 0.0543(17) 0.147(3) 0.0425(19) -0.022(2) -0.0036(17) -0.008(2)
F25 0.115(3) 0.106(2) 0.0426(19) 0.0154(18) -0.010(2) 0.032(2)
F23A 0.079(2) 0.130(3) 0.0459(19) -0.018(2) -0.0318(19) 0.054(2)
F24A 0.102(3) 0.100(2) 0.049(2) -0.014(2) -0.016(2) -0.006(2)
F25A 0.071(2) 0.143(3) 0.0354(18) -0.001(3) 0.0112(15) 0.011(2)

loop_
_atom_type_symbol
_atom_type_description
_atom_type_scat_dispersion_real
_atom_type_scat_dispersion_imag
_atom_type_scat_source
C C 0.0137 0.0067 'International Tables Vol C Tables 4.2.6.8 and 6.1.1.4'
H H 0.0000 0.0000 'International Tables Vol C Tables 4.2.6.8 and 6.1.1.4'
B B 0.0070 0.0029 'International Tables Vol C Tables 4.2.6.8 and 6.1.1.4'
F F 0.0583 0.0400 'International Tables Vol C Tables 4.2.6.8 and 6.1.1.4'
Ge Ge -1.5187 0.6907 'International Tables Vol C Tables 4.2.6.8 and 6.1.1.4'
N N 0.0241 0.0134 'International Tables Vol C Tables 4.2.6.8 and 6.1.1.4'

loop_
_geom_angle_atom_site_label_1
_geom_angle_atom_site_label_2
_geom_angle_atom_site_label_3
_geom_angle
_geom_angle_site_symmetry_1
_geom_angle_site_symmetry_3
_geom_angle_publ_flag
N1 Ge1 N4 85.48(8) . . ?
N1 Ge1 C1 134.92(8) . . ?
N4 Ge1 C1 127.08(8) . . ?
N2 N1 C57 114.78(17) . . ?
N2 N1 Ge1 111.52(14) . . ?
C57 N1 Ge1 132.05(14) . . ?
N3 N2 N1 115.63(18) . . ?
N2 N3 N4 115.24(18) . . ?
N3 N4 C67 115.32(17) . . ?
N3 N4 Ge1 111.65(14) . . ?
C67 N4 Ge1 132.06(14) . . ?
C85 B1 C93 110.01(18) . . ?
C85 B1 C101 109.26(19) . . ?
C93 B1 C101 107.12(18) . . ?
C85 B1 C77 110.67(18) . . ?
C93 B1 C77 108.73(18) . . ?
C101 B1 C77 110.99(18) . . ?
C6 C1 C2 118.79(19) . . ?
C6 C1 Ge1 112.00(15) . . ?
C2 C1 Ge1 128.67(15) . . ?
C3 C2 C1 118.63(19) . . ?
C3 C2 C15 111.70(18) . . ?
C1 C2 C15 129.57(18) . . ?
C4 C3 C2 121.9(2) . . ?
C4 C3 C8 125.72(19) . . ?
C2 C3 C8 112.36(18) . . ?
C5 C4 C3 119.0(2) . . ?
C5 C4 H4 120.5 . . ?
C3 C4 H4 120.5 . . ?
C6 C5 C4 118.94(19) . . ?
C6 C5 C12 111.37(19) . . ?
C4 C5 C12 129.67(19) . . ?
C1 C6 C5 122.4(2) . . ?
C1 C6 C36 125.26(19) . . ?
C5 C6 C36 112.07(18) . . ?
C15 C7 C8 109.54(17) . . ?
C15 C7 H7A 109.8 . . ?
C8 C7 H7A 109.8 . . ?
C15 C7 H7B 109.8 . . ?
C8 C7 H7B 109.8 . . ?
H7A C7 H7B 108.2 . . ?
C3 C8 C9 109.8(2) . . ?
C3 C8 C10 111.0(2) . . ?
C9 C8 C10 109.6(2) . . ?
C3 C8 C7 103.19(17) . . ?
C9 C8 C7 111.2(2) . . ?
C10 C8 C7 111.8(2) . . ?
C8 C9 H9A 109.5 . . ?
C8 C9 H9B 109.5 . . ?
H9A C9 H9B 109.5 . . ?
C8 C9 H9C 109.5 . . ?
H9A C9 H9C 109.5 . . ?
H9B C9 H9C 109.5 . . ?
C8 C10 H10A 109.5 . . ?
C8 C10 H10B 109.5 . . ?
H10A C10 H10B 109.5 . . ?
C8 C10 H10C 109.5 . . ?
H10A C10 H10C 109.5 . . ?
H10B C10 H10C 109.5 . . ?
C36 C11 C12 108.66(17) . . ?
C36 C11 H11A 110.0 . . ?
C12 C11 H11A 110.0 . . ?
C36 C11 H11B 110.0 . . ?
C12 C11 H11B 110.0 . . ?
H11A C11 H11B 108.3 . . ?
C5 C12 C13 110.41(19) . . ?
C5 C12 C14 112.55(19) . . ?
C13 C12 C14 108.52(19) . . ?
C5 C12 C11 102.51(17) . . ?
C13 C12 C11 110.0(2) . . ?
C14 C12 C11 112.8(2) . . ?
C12 C13 H13A 109.5 . . ?
C12 C13 H13B 109.5 . . ?
H13A C13 H13B 109.5 . . ?
C12 C13 H13C 109.5 . . ?
H13A C13 H13C 109.5 . . ?
H13B C13 H13C 109.5 . . ?
C12 C14 H14A 109.5 . . ?
C12 C14 H14B 109.5 . . ?
H14A C14 H14B 109.5 . . ?
C12 C14 H14C 109.5 . . ?
H14A C14 H14C 109.5 . . ?
H14B C14 H14C 109.5 . . ?
C27 C15 C2 113.41(17) . . ?
C27 C15 C16 100.92(16) . . ?
C2 C15 C16 111.00(17) . . ?
C27 C15 C7 114.89(17) . . ?
C2 C15 C7 102.95(16) . . ?
C16 C15 C7 114.07(18) . . ?
C17 C16 C21 121.1(2) . . ?
C17 C16 C15 127.7(2) . . ?
C21 C16 C15 110.86(18) . . ?
C16 C17 C18 120.3(2) . . ?
C16 C17 H17 119.9 . . ?
C18 C17 H17 119.9 . . ?
C17 C18 C19 117.7(2) . . ?
C17 C18 C28 121.4(2) . . ?
C19 C18 C28 120.5(2) . . ?
C20 C19 C18 122.4(2) . . ?
C20 C19 H19 118.8 . . ?
C18 C19 H19 118.8 . . ?
C19 C20 C21 119.0(2) . . ?
C19 C20 H20 120.5 . . ?
C21 C20 H20 120.5 . . ?
C20 C21 C16 119.2(2) . . ?
C20 C21 C22 132.0(2) . . ?
C16 C21 C22 108.33(19) . . ?
C27 C22 C23 119.2(2) . . ?
C27 C22 C21 108.62(19) . . ?
C23 C22 C21 131.7(2) . . ?
C24 C23 C22 118.6(2) . . ?
C24 C23 H23 120.7 . . ?
C22 C23 H23 120.7 . . ?
C23 C24 C25 122.8(2) . . ?
C23 C24 H24 118.6 . . ?
C25 C24 H24 118.6 . . ?
C24 C25 C26 117.8(2) . . ?
C24 C25 C32 120.5(2) . . ?
C26 C25 C32 121.6(2) . . ?
C27 C26 C25 119.8(2) . . ?
C27 C26 H26 120.1 . . ?
C25 C26 H26 120.1 . . ?
C26 C27 C22 121.6(2) . . ?
C26 C27 C15 127.3(2) . . ?
C22 C27 C15 110.85(18) . . ?
C31 C28 C18 113.0(2) . . ?
C31 C28 C29 108.5(2) . . ?
C18 C28 C29 111.8(2) . . ?
C31 C28 C30 108.0(3) . . ?
C18 C28 C30 106.6(2) . . ?
C29 C28 C30 108.8(2) . . ?
C28 C29 H29A 109.5 . . ?
C28 C29 H29B 109.5 . . ?
H29A C29 H29B 109.5 . . ?
C28 C29 H29C 109.5 . . ?
H29A C29 H29C 109.5 . . ?
H29B C29 H29C 109.5 . . ?
C28 C30 H30A 109.5 . . ?
C28 C30 H30B 109.5 . . ?
H30A C30 H30B 109.5 . . ?
C28 C30 H30C 109.5 . . ?
H30A C30 H30C 109.5 . . ?
H30B C30 H30C 109.5 . . ?
C28 C31 H31A 109.5 . . ?
C28 C31 H31B 109.5 . . ?
H31A C31 H31B 109.5 . . ?
C28 C31 H31C 109.5 . . ?
H31A C31 H31C 109.5 . . ?
H31B C31 H31C 109.5 . . ?
C35 C32 C33 108.6(2) . . ?
C35 C32 C25 112.6(2) . . ?
C33 C32 C25 110.1(2) . . ?
C35 C32 C34 108.7(3) . . ?
C33 C32 C34 109.1(2) . . ?
C25 C32 C34 107.6(2) . . ?
C32 C33 H33A 109.5 . . ?
C32 C33 H33B 109.5 . . ?
H33A C33 H33B 109.5 . . ?
C32 C33 H33C 109.5 . . ?
H33A C33 H33C 109.5 . . ?
H33B C33 H33C 109.5 . . ?
C32 C34 H34A 109.5 . . ?
C32 C34 H34B 109.5 . . ?
H34A C34 H34B 109.5 . . ?
C32 C34 H34C 109.5 . . ?
H34A C34 H34C 109.5 . . ?
H34B C34 H34C 109.5 . . ?
C32 C35 H35A 109.5 . . ?
C32 C35 H35B 109.5 . . ?
H35A C35 H35B 109.5 . . ?
C32 C35 H35C 109.5 . . ?
H35A C35 H35C 109.5 . . ?
H35B C35 H35C 109.5 . . ?
C6 C36 C37 114.87(17) . . ?
C6 C36 C48 108.85(17) . . ?
C37 C36 C48 100.98(17) . . ?
C6 C36 C11 101.80(17) . . ?
C37 C36 C11 116.02(18) . . ?
C48 C36 C11 114.67(18) . . ?
C42 C37 C38 119.9(2) . . ?
C42 C37 C36 110.12(19) . . ?
C38 C37 C36 128.8(2) . . ?
C39 C38 C37 120.1(2) . . ?
C39 C38 H38 120.0 . . ?
C37 C38 H38 120.0 . . ?
C38 C39 C40 118.0(2) . . ?
C38 C39 C53 123.6(2) . . ?
C40 C39 C53 118.2(2) . . ?
C41 C40 C39 122.9(2) . . ?
C41 C40 H40 118.5 . . ?
C39 C40 H40 118.5 . . ?
C40 C41 C42 118.7(2) . . ?
C40 C41 H41 120.7 . . ?
C42 C41 H41 120.7 . . ?
C41 C42 C37 120.0(2) . . ?
C41 C42 C43 130.9(2) . . ?
C37 C42 C43 109.1(2) . . ?
C44 C43 C48 120.5(2) . . ?
C44 C43 C42 130.9(2) . . ?
C48 C43 C42 108.59(19) . . ?
C45 C44 C43 118.3(2) . . ?
C45 C44 H44 120.8 . . ?
C43 C44 H44 120.8 . . ?
C44 C45 C46 122.5(2) . . ?
C44 C45 H45 118.7 . . ?
C46 C45 H45 118.7 . . ?
C45 C46 C47 118.1(2) . . ?
C45 C46 C49 119.7(2) . . ?
C47 C46 C49 122.0(2) . . ?
C48 C47 C46 120.0(2) . . ?
C48 C47 H47 120.0 . . ?
C46 C47 H47 120.0 . . ?
C43 C48 C47 120.3(2) . . ?
C43 C48 C36 111.05(19) . . ?
C47 C48 C36 128.5(2) . . ?
C51 C49 C52 108.9(2) . . ?
C51 C49 C46 110.9(3) . . ?
C52 C49 C46 113.0(2) . . ?
C51 C49 C50 109.5(3) . . ?
C52 C49 C50 107.0(3) . . ?
C46 C49 C50 107.4(2) . . ?
C49 C50 H50A 109.5 . . ?
C49 C50 H50B 109.5 . . ?
H50A C50 H50B 109.5 . . ?
C49 C50 H50C 109.5 . . ?
H50A C50 H50C 109.5 . . ?
H50B C50 H50C 109.5 . . ?
C49 C51 H51A 109.5 . . ?
C49 C51 H51B 109.5 . . ?
H51A C51 H51B 109.5 . . ?
C49 C51 H51C 109.5 . . ?
H51A C51 H51C 109.5 . . ?
H51B C51 H51C 109.5 . . ?
C49 C52 H52A 109.5 . . ?
C49 C52 H52B 109.5 . . ?
H52A C52 H52B 109.5 . . ?
C49 C52 H52C 109.5 . . ?
H52A C52 H52C 109.5 . . ?
H52B C52 H52C 109.5 . . ?
C56 C53 C39 112.5(2) . . ?
C56 C53 C54 108.7(2) . . ?
C39 C53 C54 111.0(2) . . ?
C56 C53 C55 108.4(2) . . ?
C39 C53 C55 107.1(2) . . ?
C54 C53 C55 109.0(2) . . ?
C53 C54 H54A 109.5 . . ?
C53 C54 H54B 109.5 . . ?
H54A C54 H54B 109.5 . . ?
C53 C54 H54C 109.5 . . ?
H54A C54 H54C 109.5 . . ?
H54B C54 H54C 109.5 . . ?
C53 C55 H55A 109.5 . . ?
C53 C55 H55B 109.5 . . ?
H55A C55 H55B 109.5 . . ?
C53 C55 H55C 109.5 . . ?
H55A C55 H55C 109.5 . . ?
H55B C55 H55C 109.5 . . ?
C53 C56 H56A 109.5 . . ?
C53 C56 H56B 109.5 . . ?
H56A C56 H56B 109.5 . . ?
C53 C56 H56C 109.5 . . ?
H56A C56 H56C 109.5 . . ?
H56B C56 H56C 109.5 . . ?
C62 C57 C58 120.1(2) . . ?
C62 C57 N1 119.68(19) . . ?
C58 C57 N1 120.2(2) . . ?
C59 C58 C57 119.6(2) . . ?
C59 C58 H58 120.2 . . ?
C57 C58 H58 120.2 . . ?
C58 C59 C60 121.9(2) . . ?
C58 C59 H59 119.0 . . ?
C60 C59 H59 119.0 . . ?
C61 C60 C59 116.9(2) . . ?
C61 C60 C63 122.2(2) . . ?
C59 C60 C63 120.8(2) . . ?
C60 C61 C62 122.1(2) . . ?
C60 C61 H61 118.9 . . ?
C62 C61 H61 118.9 . . ?
C57 C62 C61 119.3(2) . . ?
C57 C62 H62 120.3 . . ?
C61 C62 H62 120.3 . . ?
C64 C63 C66 108.7(3) . . ?
C64A C63 C66A 108.4(3) . . ?
C64 C63 C65 108.5(3) . . ?
C66 C63 C65 108.4(3) . . ?
C64A C63 C65A 108.0(3) . . ?
C66A C63 C65A 107.7(3) . . ?
C64 C63 C60 112.9(4) . . ?
C66 C63 C60 110.7(4) . . ?
C64A C63 C60 111.5(4) . . ?
C66A C63 C60 113.3(4) . . ?
C65 C63 C60 107.6(4) . . ?
C65A C63 C60 107.8(4) . . ?
C63 C64 H64A 109.5 . . ?
C63 C64 H64B 109.5 . . ?
H64A C64 H64B 109.5 . . ?
C63 C64 H64C 109.5 . . ?
H64A C64 H64C 109.5 . . ?
H64B C64 H64C 109.5 . . ?
C63 C65 H65A 109.5 . . ?
C63 C65 H65B 109.5 . . ?
H65A C65 H65B 109.5 . . ?
C63 C65 H65C 109.5 . . ?
H65A C65 H65C 109.5 . . ?
H65B C65 H65C 109.5 . . ?
C63 C66 H66A 109.5 . . ?
C63 C66 H66B 109.5 . . ?
H66A C66 H66B 109.5 . . ?
C63 C66 H66C 109.5 . . ?
H66A C66 H66C 109.5 . . ?
H66B C66 H66C 109.5 . . ?
C63 C64A H64D 109.5 . . ?
C63 C64A H64E 109.5 . . ?
H64D C64A H64E 109.5 . . ?
C63 C64A H64F 109.5 . . ?
H64D C64A H64F 109.5 . . ?
H64E C64A H64F 109.5 . . ?
C63 C65A H65D 109.5 . . ?
C63 C65A H65E 109.5 . . ?
H65D C65A H65E 109.5 . . ?
C63 C65A H65F 109.5 . . ?
H65D C65A H65F 109.5 . . ?
H65E C65A H65F 109.5 . . ?
C63 C66A H66D 109.5 . . ?
C63 C66A H66E 109.5 . . ?
H66D C66A H66E 109.5 . . ?
C63 C66A H66F 109.5 . . ?
H66D C66A H66F 109.5 . . ?
H66E C66A H66F 109.5 . . ?
C72 C67 C68 119.7(2) . . ?
C72 C67 N4 119.87(19) . . ?
C68 C67 N4 120.4(2) . . ?
C69 C68 C67 119.6(2) . . ?
C69 C68 H68 120.2 . . ?
C67 C68 H68 120.2 . . ?
C68 C69 C70 122.5(2) . . ?
C68 C69 H69 118.8 . . ?
C70 C69 H69 118.8 . . ?
C69 C70 C71 116.5(2) . . ?
C69 C70 C73 119.8(2) . . ?
C71 C70 C73 123.7(2) . . ?
C72 C71 C70 121.9(2) . . ?
C72 C71 H71 119.1 . . ?
C70 C71 H71 119.1 . . ?
C67 C72 C71 119.9(2) . . ?
C67 C72 H72 120.1 . . ?
C71 C72 H72 120.1 . . ?
C76 C73 C75 108.6(3) . . ?
C76 C73 C74 108.4(3) . . ?
C75 C73 C74 109.3(3) . . ?
C76 C73 C70 112.0(2) . . ?
C75 C73 C70 109.3(2) . . ?
C74 C73 C70 109.3(2) . . ?
C73 C74 H74A 109.5 . . ?
C73 C74 H74B 109.5 . . ?
H74A C74 H74B 109.5 . . ?
C73 C74 H74C 109.5 . . ?
H74A C74 H74C 109.5 . . ?
H74B C74 H74C 109.5 . . ?
C73 C75 H75A 109.5 . . ?
C73 C75 H75B 109.5 . . ?
H75A C75 H75B 109.5 . . ?
C73 C75 H75C 109.5 . . ?
H75A C75 H75C 109.5 . . ?
H75B C75 H75C 109.5 . . ?
C73 C76 H76A 109.5 . . ?
C73 C76 H76B 109.5 . . ?
H76A C76 H76B 109.5 . . ?
C73 C76 H76C 109.5 . . ?
H76A C76 H76C 109.5 . . ?
H76B C76 H76C 109.5 . . ?
C78 C77 C82 115.1(2) . . ?
C78 C77 B1 121.87(19) . . ?
C82 C77 B1 122.9(2) . . ?
C79 C78 C77 122.9(2) . . ?
C79 C78 H78 118.5 . . ?
C77 C78 H78 118.5 . . ?
C80 C79 C78 120.6(2) . . ?
C80 C79 C83 120.2(2) . . ?
C78 C79 C83 119.1(2) . . ?
C79 C80 C81 118.1(2) . . ?
C79 C80 H80 120.9 . . ?
C81 C80 H80 120.9 . . ?
C80 C81 C82 121.2(2) . . ?
C80 C81 C84 117.0(2) . . ?
C82 C81 C84 121.7(2) . . ?
C81 C82 C77 121.9(2) . . ?
C81 C82 H82 119.0 . . ?
C77 C82 H82 119.0 . . ?
F3 C84 F1 107.6(3) . . ?
F3 C84 F2 105.0(3) . . ?
F1 C84 F2 106.3(3) . . ?
F3 C84 C81 112.9(2) . . ?
F1 C84 C81 112.5(2) . . ?
F2 C84 C81 112.0(3) . . ?
C90 C85 C86 116.0(2) . . ?
C90 C85 B1 122.8(2) . . ?
C86 C85 B1 121.2(2) . . ?
C87 C86 C85 122.2(2) . . ?
C87 C86 H86 118.9 . . ?
C85 C86 H86 118.9 . . ?
C88 C87 C86 120.5(2) . . ?
C88 C87 C91 120.7(2) . . ?
C86 C87 C91 118.8(2) . . ?
C87 C88 C89 118.4(2) . . ?
C87 C88 H88 120.8 . . ?
C89 C88 H88 120.8 . . ?
C88 C89 C90 120.8(2) . . ?
C88 C89 C92 120.7(2) . . ?
C90 C89 C92 118.5(2) . . ?
C85 C90 C89 122.0(2) . . ?
C85 C90 H90 119.0 . . ?
C89 C90 H90 119.0 . . ?
F7 C91 F9 106.5(2) . . ?
F7 C91 F8 107.7(3) . . ?
F9 C91 F8 104.4(2) . . ?
F7 C91 C87 113.0(2) . . ?
F9 C91 C87 113.2(3) . . ?
F8 C91 C87 111.5(2) . . ?
C94 C93 C98 115.8(2) . . ?
C94 C93 B1 123.2(2) . . ?
C98 C93 B1 120.7(2) . . ?
C95 C94 C93 122.0(2) . . ?
C95 C94 H94 119.0 . . ?
C93 C94 H94 119.0 . . ?
C96 C95 C94 121.1(2) . . ?
C96 C95 C99 118.9(2) . . ?
C94 C95 C99 119.9(2) . . ?
C97 C96 C95 118.0(2) . . ?
C97 C96 H96 121.0 . . ?
C95 C96 H96 121.0 . . ?
C96 C97 C98 120.9(2) . . ?
C96 C97 C100 120.7(2) . . ?
C98 C97 C100 118.4(2) . . ?
C97 C98 C93 122.1(2) . . ?
C97 C98 H98 118.9 . . ?
C93 C98 H98 118.9 . . ?
F13 C99 F14 107.6(2) . . ?
F13 C99 F15 106.9(2) . . ?
F14 C99 F15 103.2(2) . . ?
F13 C99 C95 113.5(2) . . ?
F14 C99 C95 113.2(2) . . ?
F15 C99 C95 111.8(2) . . ?
F17 C100 F18 105.3(2) . . ?
F17 C100 F16 105.6(2) . . ?
F18 C100 F16 107.0(2) . . ?
F17 C100 C97 112.5(2) . . ?
F18 C100 C97 112.5(2) . . ?
F16 C100 C97 113.4(2) . . ?
C106 C101 C102 115.2(2) . . ?
C106 C101 B1 122.3(2) . . ?
C102 C101 B1 122.5(2) . . ?
C103 C102 C101 122.7(2) . . ?
C103 C102 H102 118.7 . . ?
C101 C102 H102 118.7 . . ?
C104 C103 C102 120.8(2) . . ?
C104 C103 C109 119.2(2) . . ?
C102 C103 C109 120.0(2) . . ?
C103 C104 C105 118.0(2) . . ?
C103 C104 H104 121.0 . . ?
C105 C104 H104 121.0 . . ?
C104 C105 C106 121.1(2) . . ?
C104 C105 C108 118.5(2) . . ?
C106 C105 C108 120.4(2) . . ?
C105 C106 C101 122.2(2) . . ?
C105 C106 H106 118.9 . . ?
C101 C106 H106 118.9 . . ?
C2A C1A H1A1 109.5 . . ?
C2A C1A H1A2 109.5 . . ?
H1A1 C1A H1A2 109.5 . . ?
C2A C1A H1A3 109.5 . . ?
H1A1 C1A H1A3 109.5 . . ?
H1A2 C1A H1A3 109.5 . . ?
C3A C2A C1A 112.8(4) . . ?
C3A C2A H2A1 109.0 . . ?
C1A C2A H2A1 109.0 . . ?
C3A C2A H2A2 109.0 . . ?
C1A C2A H2A2 109.0 . . ?
H2A1 C2A H2A2 107.8 . . ?
C4A C3A C2A 113.5(4) . . ?
C4A C3A H3A1 108.9 . . ?
C2A C3A H3A1 108.9 . . ?
C4A C3A H3A2 108.9 . . ?
C2A C3A H3A2 108.9 . . ?
H3A1 C3A H3A2 107.7 . . ?
C3A C4A C5A 115.7(3) . . ?
C3A C4A H4A1 108.4 . . ?
C5A C4A H4A1 108.4 . . ?
C3A C4A H4A2 108.4 . . ?
C5A C4A H4A2 108.4 . . ?
H4A1 C4A H4A2 107.4 . . ?
C6A C5A C4A 116.2(4) . . ?
C6A C5A H5A1 108.2 . . ?
C4A C5A H5A1 108.2 . . ?
C6A C5A H5A2 108.2 . . ?
C4A C5A H5A2 108.2 . . ?
H5A1 C5A H5A2 107.4 . . ?
C5A C6A H6A1 109.5 . . ?
C5A C6A H6A2 109.5 . . ?
H6A1 C6A H6A2 109.5 . . ?
C5A C6A H6A3 109.5 . . ?
H6A1 C6A H6A3 109.5 . . ?
H6A2 C6A H6A3 109.5 . . ?
C8A C7A H7A1 109.5 . . ?
C8A C7A H7A2 109.5 . . ?
H7A1 C7A H7A2 109.5 . . ?
C8A C7A H7A3 109.5 . . ?
H7A1 C7A H7A3 109.5 . . ?
H7A2 C7A H7A3 109.5 . . ?
C7A C8A C9A 116.0(5) . . ?
C7A C8A H8A1 108.3 . . ?
C9A C8A H8A1 108.3 . . ?
C7A C8A H8A2 108.3 . . ?
C9A C8A H8A2 108.3 . . ?
H8A1 C8A H8A2 107.4 . . ?
C8A C9A C9A 116.6(5) . 2_657 ?
C8A C9A H9A1 108.1 . . ?
C9A C9A H9A1 108.1 2_657 . ?
C8A C9A H9A2 108.1 . . ?
C9A C9A H9A2 108.1 2_657 . ?
H9A1 C9A H9A2 107.3 . . ?
F4A C83 F6A 106.6(3) . . ?
F4A C83 F5A 106.2(3) . . ?
F6A C83 F5A 105.6(3) . . ?
F5 C83 F4 106.2(3) . . ?
F5 C83 F6 104.3(3) . . ?
F4 C83 F6 104.5(3) . . ?
F4A C83 C79 112.1(5) . . ?
F6A C83 C79 112.5(5) . . ?
F5A C83 C79 113.3(4) . . ?
F5 C83 C79 112.1(5) . . ?
F4 C83 C79 115.2(5) . . ?
F6 C83 C79 113.6(4) . . ?
F12A C92 F11A 106.5(3) . . ?
F11 C92 F12 105.9(3) . . ?
F11 C92 F10 105.4(3) . . ?
F12 C92 F10 104.9(3) . . ?
F12A C92 F10A 105.6(3) . . ?
F11A C92 F10A 104.9(3) . . ?
F12A C92 C89 117.2(5) . . ?
F11 C92 C89 116.6(5) . . ?
F11A C92 C89 111.4(5) . . ?
F12 C92 C89 108.3(5) . . ?
F10 C92 C89 114.8(4) . . ?
F10A C92 C89 110.3(4) . . ?
F20A C109 F21A 107.1(3) . . ?
F19 C109 F21 106.7(3) . . ?
F20A C109 F19A 105.5(3) . . ?
F21A C109 F19A 105.4(3) . . ?
F19 C109 F20 106.1(3) . . ?
F21 C109 F20 104.5(3) . . ?
F19 C109 C103 116.2(4) . . ?
F20A C109 C103 114.6(4) . . ?
F21A C109 C103 111.8(4) . . ?
F21 C109 C103 113.1(4) . . ?
F19A C109 C103 111.8(3) . . ?
F20 C109 C103 109.4(4) . . ?
F25A C108 F23A 109.3(3) . . ?
F24 C108 F23 107.0(3) . . ?
F24 C108 F25 103.0(3) . . ?
F23 C108 F25 102.6(3) . . ?
F25A C108 F24A 103.4(3) . . ?
F23A C108 F24A 103.0(3) . . ?
F25A C108 C105 114.0(3) . . ?
F23A C108 C105 116.1(3) . . ?
F24 C108 C105 115.5(3) . . ?
F23 C108 C105 116.9(3) . . ?
F25 C108 C105 110.2(3) . . ?
F24A C108 C105 109.6(3) . . ?

loop_
_geom_bond_atom_site_label_1
_geom_bond_atom_site_label_2
_geom_bond_distance
_geom_bond_site_symmetry_2
_geom_bond_publ_flag
Ge1 N1 1.8024(18) . ?
Ge1 N4 1.8094(18) . ?
Ge1 C1 1.920(2) . ?
N1 N2 1.381(3) . ?
N1 C57 1.432(3) . ?
N2 N3 1.267(3) . ?
N3 N4 1.377(3) . ?
N4 C67 1.433(3) . ?
B1 C85 1.644(3) . ?
B1 C93 1.646(3) . ?
B1 C101 1.651(3) . ?
B1 C77 1.654(3) . ?
C1 C6 1.385(3) . ?
C1 C2 1.402(3) . ?
C2 C3 1.395(3) . ?
C2 C15 1.526(3) . ?
C3 C4 1.394(3) . ?
C3 C8 1.514(3) . ?
C4 C5 1.390(3) . ?
C4 H4 0.9500 . ?
C5 C6 1.388(3) . ?
C5 C12 1.522(3) . ?
C6 C36 1.507(3) . ?
C7 C15 1.553(3) . ?
C7 C8 1.553(3) . ?
C7 H7A 0.9900 . ?
C7 H7B 0.9900 . ?
C8 C9 1.527(3) . ?
C8 C10 1.536(4) . ?
C9 H9A 0.9800 . ?
C9 H9B 0.9800 . ?
C9 H9C 0.9800 . ?
C10 H10A 0.9800 . ?
C10 H10B 0.9800 . ?
C10 H10C 0.9800 . ?
C11 C36 1.554(3) . ?
C11 C12 1.556(3) . ?
C11 H11A 0.9900 . ?
C11 H11B 0.9900 . ?
C12 C13 1.532(3) . ?
C12 C14 1.535(3) . ?
C13 H13A 0.9800 . ?
C13 H13B 0.9800 . ?
C13 H13C 0.9800 . ?
C14 H14A 0.9800 . ?
C14 H14B 0.9800 . ?
C14 H14C 0.9800 . ?
C15 C27 1.524(3) . ?
C15 C16 1.529(3) . ?
C16 C17 1.387(3) . ?
C16 C21 1.398(3) . ?
C17 C18 1.395(3) . ?
C17 H17 0.9500 . ?
C18 C19 1.401(3) . ?
C18 C28 1.532(3) . ?
C19 C20 1.386(3) . ?
C19 H19 0.9500 . ?
C20 C21 1.392(3) . ?
C20 H20 0.9500 . ?
C21 C22 1.469(3) . ?
C22 C27 1.396(3) . ?
C22 C23 1.397(3) . ?
C23 C24 1.387(3) . ?
C23 H23 0.9500 . ?
C24 C25 1.398(4) . ?
C24 H24 0.9500 . ?
C25 C26 1.401(3) . ?
C25 C32 1.536(3) . ?
C26 C27 1.384(3) . ?
C26 H26 0.9500 . ?
C28 C31 1.525(4) . ?
C28 C29 1.532(4) . ?
C28 C30 1.542(4) . ?
C29 H29A 0.9800 . ?
C29 H29B 0.9800 . ?
C29 H29C 0.9800 . ?
C30 H30A 0.9800 . ?
C30 H30B 0.9800 . ?
C30 H30C 0.9800 . ?
C31 H31A 0.9800 . ?
C31 H31B 0.9800 . ?
C31 H31C 0.9800 . ?
C32 C35 1.527(4) . ?
C32 C33 1.536(4) . ?
C32 C34 1.540(4) . ?
C33 H33A 0.9800 . ?
C33 H33B 0.9800 . ?
C33 H33C 0.9800 . ?
C34 H34A 0.9800 . ?
C34 H34B 0.9800 . ?
C34 H34C 0.9800 . ?
C35 H35A 0.9800 . ?
C35 H35B 0.9800 . ?
C35 H35C 0.9800 . ?
C36 C37 1.532(3) . ?
C36 C48 1.539(3) . ?
C37 C42 1.411(3) . ?
C37 C38 1.412(3) . ?
C38 C39 1.391(3) . ?
C38 H38 0.9500 . ?
C39 C40 1.411(3) . ?
C39 C53 1.532(3) . ?
C40 C41 1.378(4) . ?
C40 H40 0.9500 . ?
C41 C42 1.391(3) . ?
C41 H41 0.9500 . ?
C42 C43 1.464(3) . ?
C43 C44 1.391(3) . ?
C43 C48 1.392(3) . ?
C44 C45 1.386(4) . ?
C44 H44 0.9500 . ?
C45 C46 1.397(4) . ?
C45 H45 0.9500 . ?
C46 C47 1.400(3) . ?
C46 C49 1.535(3) . ?
C47 C48 1.393(3) . ?
C47 H47 0.9500 . ?
C49 C51 1.522(4) . ?
C49 C52 1.532(4) . ?
C49 C50 1.542(4) . ?
C50 H50A 0.9800 . ?
C50 H50B 0.9800 . ?
C50 H50C 0.9800 . ?
C51 H51A 0.9800 . ?
C51 H51B 0.9800 . ?
C51 H51C 0.9800 . ?
C52 H52A 0.9800 . ?
C52 H52B 0.9800 . ?
C52 H52C 0.9800 . ?
C53 C56 1.529(4) . ?
C53 C54 1.540(4) . ?
C53 C55 1.541(4) . ?
C54 H54A 0.9800 . ?
C54 H54B 0.9800 . ?
C54 H54C 0.9800 . ?
C55 H55A 0.9800 . ?
C55 H55B 0.9800 . ?
C55 H55C 0.9800 . ?
C56 H56A 0.9800 . ?
C56 H56B 0.9800 . ?
C56 H56C 0.9800 . ?
C57 C62 1.382(3) . ?
C57 C58 1.388(3) . ?
C58 C59 1.380(3) . ?
C58 H58 0.9500 . ?
C59 C60 1.401(4) . ?
C59 H59 0.9500 . ?
C60 C61 1.387(3) . ?
C60 C63 1.532(3) . ?
C61 C62 1.392(3) . ?
C61 H61 0.9500 . ?
C62 H62 0.9500 . ?
C63 C64 1.520(4) . ?
C63 C66 1.522(4) . ?
C63 C64A 1.524(4) . ?
C63 C66A 1.524(4) . ?
C63 C65 1.525(4) . ?
C63 C65A 1.530(4) . ?
C64 H64A 0.9800 . ?
C64 H64B 0.9800 . ?
C64 H64C 0.9800 . ?
C65 H65A 0.9800 . ?
C65 H65B 0.9800 . ?
C65 H65C 0.9800 . ?
C66 H66A 0.9800 . ?
C66 H66B 0.9800 . ?
C66 H66C 0.9800 . ?
C64A H64D 0.9800 . ?
C64A H64E 0.9800 . ?
C64A H64F 0.9800 . ?
C65A H65D 0.9800 . ?
C65A H65E 0.9800 . ?
C65A H65F 0.9800 . ?
C66A H66D 0.9800 . ?
C66A H66E 0.9800 . ?
C66A H66F 0.9800 . ?
C67 C72 1.382(3) . ?
C67 C68 1.389(3) . ?
C68 C69 1.381(3) . ?
C68 H68 0.9500 . ?
C69 C70 1.398(3) . ?
C69 H69 0.9500 . ?
C70 C71 1.398(3) . ?
C70 C73 1.535(3) . ?
C71 C72 1.392(3) . ?
C71 H71 0.9500 . ?
C72 H72 0.9500 . ?
C73 C76 1.525(4) . ?
C73 C75 1.529(4) . ?
C73 C74 1.534(4) . ?
C74 H74A 0.9800 . ?
C74 H74B 0.9800 . ?
C74 H74C 0.9800 . ?
C75 H75A 0.9800 . ?
C75 H75B 0.9800 . ?
C75 H75C 0.9800 . ?
C76 H76A 0.9800 . ?
C76 H76B 0.9800 . ?
C76 H76C 0.9800 . ?
C77 C78 1.397(3) . ?
C77 C82 1.402(3) . ?
C78 C79 1.396(3) . ?
C78 H78 0.9500 . ?
C79 C80 1.377(3) . ?
C79 C83 1.488(4) . ?
C80 C81 1.378(4) . ?
C80 H80 0.9500 . ?
C81 C82 1.400(4) . ?
C81 C84 1.496(4) . ?
C82 H82 0.9500 . ?
C84 F3 1.323(3) . ?
C84 F1 1.334(4) . ?
C84 F2 1.363(4) . ?
C85 C90 1.395(3) . ?
C85 C86 1.401(3) . ?
C86 C87 1.397(3) . ?
C86 H86 0.9500 . ?
C87 C88 1.383(4) . ?
C87 C91 1.495(4) . ?
C88 C89 1.384(4) . ?
C88 H88 0.9500 . ?
C89 C90 1.398(3) . ?
C89 C92 1.483(4) . ?
C90 H90 0.9500 . ?
C91 F7 1.311(4) . ?
C91 F9 1.329(3) . ?
C91 F8 1.331(4) . ?
C93 C94 1.395(3) . ?
C93 C98 1.401(3) . ?
C94 C95 1.390(3) . ?
C94 H94 0.9500 . ?
C95 C96 1.385(3) . ?
C95 C99 1.494(3) . ?
C96 C97 1.379(3) . ?
C96 H96 0.9500 . ?
C97 C98 1.392(3) . ?
C97 C100 1.495(3) . ?
C98 H98 0.9500 . ?
C99 F13 1.313(3) . ?
C99 F14 1.332(3) . ?
C99 F15 1.349(3) . ?
C100 F17 1.327(3) . ?
C100 F18 1.328(3) . ?
C100 F16 1.328(3) . ?
C101 C106 1.399(3) . ?
C101 C102 1.402(3) . ?
C102 C103 1.390(3) . ?
C102 H102 0.9500 . ?
C103 C104 1.375(4) . ?
C103 C109 1.496(3) . ?
C104 C105 1.385(4) . ?
C104 H104 0.9500 . ?
C105 C106 1.391(3) . ?
C105 C108 1.481(4) . ?
C106 H106 0.9500 . ?
C1A C2A 1.528(7) . ?
C1A H1A1 0.9800 . ?
C1A H1A2 0.9800 . ?
C1A H1A3 0.9800 . ?
C2A C3A 1.510(6) . ?
C2A H2A1 0.9900 . ?
C2A H2A2 0.9900 . ?
C3A C4A 1.491(6) . ?
C3A H3A1 0.9900 . ?
C3A H3A2 0.9900 . ?
C4A C5A 1.509(5) . ?
C4A H4A1 0.9900 . ?
C4A H4A2 0.9900 . ?
C5A C6A 1.505(5) . ?
C5A H5A1 0.9900 . ?
C5A H5A2 0.9900 . ?
C6A H6A1 0.9800 . ?
C6A H6A2 0.9800 . ?
C6A H6A3 0.9800 . ?
C7A C8A 1.483(6) . ?
C7A H7A1 0.9800 . ?
C7A H7A2 0.9800 . ?
C7A H7A3 0.9800 . ?
C8A C9A 1.485(5) . ?
C8A H8A1 0.9900 . ?
C8A H8A2 0.9900 . ?
C9A C9A 1.529(10) 2_657 ?
C9A H9A1 0.9900 . ?
C9A H9A2 0.9900 . ?
C83 F4A 1.319(3) . ?
C83 F6A 1.323(4) . ?
C83 F5A 1.323(4) . ?
C83 F5 1.323(4) . ?
C83 F4 1.327(3) . ?
C83 F6 1.339(3) . ?
C92 F12A 1.329(4) . ?
C92 F11 1.331(4) . ?
C92 F11A 1.333(3) . ?
C92 F12 1.337(4) . ?
C92 F10 1.339(4) . ?
C92 F10A 1.342(4) . ?
C109 F19 1.316(4) . ?
C109 F20A 1.321(3) . ?
C109 F21A 1.323(3) . ?
C109 F21 1.331(3) . ?
C109 F19A 1.335(3) . ?
C109 F20 1.336(3) . ?
C108 F25A 1.297(3) . ?
C108 F23A 1.300(3) . ?
C108 F24 1.308(3) . ?
C108 F23 1.314(3) . ?
C108 F25 1.359(3) . ?
C108 F24A 1.359(3) . ?
